data_7121586
loop_
_publ_author_name
'Kuwabara, Takuya'
'Kato, Takahiro'
'Takano, Kouichi'
'Kodama, Shintaro'
'Manabe, Yuuka'
'Tsuchida, Noriko'
'Takano, Keiko'
'Minami, Yasunori'
'Hiyama, Tamejiro'
'Ishii, Youichi'

_publ_section_title
;
 P-C reductive elimination in Ru(ii) complexes to convert triarylphosphine
 ligands into five- or six-membered phosphacycles.
;
_journal_issue 42
_journal_name_full 'Chemical communications (Cambridge, England)'
_journal_page_first 5357
_journal_page_last 5360
_journal_paper_doi 10.1039/c8cc02539h
_journal_volume 54
_journal_year 2018
_chemical_formula_sum 'C66 H50 B F24 P Ru'
_chemical_formula_weight 1441.91
_space_group_crystal_system monoclinic
_space_group_IT_number 14
_space_group_name_Hall '-P 2yn'
_space_group_name_H-M_alt 'P 1 21/n 1'
_symmetry_space_group_name_Hall '-P 2yn'
_symmetry_space_group_name_H-M 'P 1 21/n 1'
_atom_sites_solution_hydrogens geom
_audit_creation_method SHELXL-2014/7
_audit_update_record
;
2018-02-28 deposited with the CCDC.
2018-04-30 downloaded from the CCDC.
;
_cell_angle_alpha 90
_cell_angle_beta 103.531(2)
_cell_angle_gamma 90
_cell_formula_units_Z 4
_cell_length_a 13.7640(16)
_cell_length_b 17.7878(19)
_cell_length_c 25.873(3)
_cell_measurement_reflns_used 14269
_cell_measurement_temperature 93(2)
_cell_measurement_theta_max 31.2793
_cell_measurement_theta_min 2.6856
_cell_volume 6158.7(12)
_computing_cell_refinement 'RIGAKU CrystalClear'
_computing_data_collection 'RIGAKU CrystalClear'
_computing_data_reduction 'RIGAKU CrystalClear'
_computing_molecular_graphics 'Yadokari-XG 2009(Wakita Nemoto et al.)'
_computing_publication_material 'Yadokari-XG 2009(Wakita,Nemoto et al.)'
_computing_structure_refinement 'SHELXL-2014 (Sheldrick, 2014)'
_computing_structure_solution SIR-2014
_diffrn_ambient_temperature 93(2)
_diffrn_detector_area_resol_mean 28.5714
_diffrn_measured_fraction_theta_full 0.996
_diffrn_measured_fraction_theta_max 0.997
_diffrn_measurement_device_type 'Rigaku VariMax Saturn'
_diffrn_measurement_method 'omega scans'
_diffrn_radiation_monochromator Confocal
_diffrn_radiation_source 'rotating-anode X-ray tube'
_diffrn_radiation_wavelength 0.71075
_diffrn_reflns_av_R_equivalents 0.0572
_diffrn_reflns_av_unetI/netI 0.0551
_diffrn_reflns_Laue_measured_fraction_full 0.997
_diffrn_reflns_Laue_measured_fraction_max 0.997
_diffrn_reflns_limit_h_max 16
_diffrn_reflns_limit_h_min -16
_diffrn_reflns_limit_k_max 21
_diffrn_reflns_limit_k_min -21
_diffrn_reflns_limit_l_max 24
_diffrn_reflns_limit_l_min -31
_diffrn_reflns_number 45157
_diffrn_reflns_point_group_measured_fraction_full 0.996
_diffrn_reflns_point_group_measured_fraction_max 0.997
_diffrn_reflns_theta_full 25.242
_diffrn_reflns_theta_max 26.000
_diffrn_reflns_theta_min 3.005
_exptl_absorpt_coefficient_mu 0.395
_exptl_absorpt_correction_T_max 0.9597
_exptl_absorpt_correction_T_min 0.9316
_exptl_absorpt_correction_type numerical
_exptl_absorpt_process_details '(NUMABS; Rigaku, 2005)'
_exptl_crystal_colour Orange
_exptl_crystal_density_diffrn 1.555
_exptl_crystal_description Prism
_exptl_crystal_F_000 2904
_exptl_crystal_size_max 0.270
_exptl_crystal_size_mid 0.190
_exptl_crystal_size_min 0.170
_refine_diff_density_max 1.101
_refine_diff_density_min -1.118
_refine_diff_density_rms 0.095
_refine_ls_extinction_method none
_refine_ls_goodness_of_fit_ref 1.091
_refine_ls_hydrogen_treatment constr
_refine_ls_matrix_type full
_refine_ls_number_parameters 847
_refine_ls_number_reflns 12045
_refine_ls_number_restraints 0
_refine_ls_restrained_S_all 1.091
_refine_ls_R_factor_all 0.0844
_refine_ls_R_factor_gt 0.0693
_refine_ls_shift/su_max 0.001
_refine_ls_shift/su_mean 0.000
_refine_ls_structure_factor_coef Fsqd
_refine_ls_weighting_details 'w=1/[\s^2^(Fo^2^)+(0.0775P)^2^+11.4146P] where P=(Fo^2^+2Fc^2^)/3'
_refine_ls_weighting_scheme calc
_refine_ls_wR_factor_gt 0.1624
_refine_ls_wR_factor_ref 0.1737
_reflns_Friedel_coverage 0.000
_reflns_number_gt 9867
_reflns_number_total 12045
_reflns_threshold_expression 'I > 2\s(I)'
_cod_data_source_file c8cc02539h2.cif
_cod_data_source_block 2a
_cod_depositor_comments
;
The following automatic conversions were performed:

'_exptl_absorpt_correction_type' value 'Numerical' changed to
'numerical' according to
/home/data/users/saulius/crontab/automatic-downloads/rss-feeds/RSC/lib/dictionaries/cif_core.dic
dictionary named 'cif_core.dic' version 2.4.2 from 2011-04-26.

Automatic conversion script
Id: cif_fix_values 4973 2017-02-22 13:04:09Z antanas 

 Adding full bibliography for 7121586--7121591.cif.
;
_cod_database_code 7121586
_shelx_shelxl_version_number 2014/7
_shelx_space_group_comment
;
The symmetry employed for this shelxl refinement is uniquely defined
by the following loop, which should always be used as a source of
symmetry information in preference to the above space-group names.
They are only intended as comments.
;
_shelx_estimated_absorpt_t_min 0.901
_shelx_estimated_absorpt_t_max 0.936

loop_
_space_group_symop_operation_xyz
'x, y, z'
'-x+1/2, y+1/2, -z+1/2'
'-x, -y, -z'
'x-1/2, -y-1/2, z-1/2'

loop_
_atom_site_label
_atom_site_type_symbol
_atom_site_fract_x
_atom_site_fract_y
_atom_site_fract_z
_atom_site_U_iso_or_equiv
_atom_site_adp_type
_atom_site_occupancy
_atom_site_site_symmetry_order
_atom_site_calc_flag
_atom_site_refinement_flags_posn
_atom_site_refinement_flags_adp
Ru1 Ru 0.63567(3) 0.19092(2) 0.11182(2) 0.02700(12) Uani 1 1 d . .
P1 P 0.73363(8) 0.05179(6) 0.12381(4) 0.0258(2) Uani 1 1 d . .
C1 C 0.7647(3) 0.1340(2) 0.09324(16) 0.0295(9) Uani 1 1 d . .
C2 C 0.6863(4) 0.1484(2) 0.04553(17) 0.0320(10) Uani 1 1 d . .
C3 C 0.5956(4) 0.1104(2) 0.04786(17) 0.0337(10) Uani 1 1 d . .
C4 C 0.6053(3) 0.0679(2) 0.09703(17) 0.0295(9) Uani 1 1 d . .
C5 C 0.5199(4) 0.0264(3) 0.1052(2) 0.0464(13) Uani 1 1 d . .
H5 H 0.5239 -0.0045 0.1356 0.056 Uiso 1 1 calc R U
C6 C 0.4335(5) 0.0339(4) 0.0672(3) 0.0694(19) Uani 1 1 d . .
H6 H 0.3750 0.0096 0.0722 0.083 Uiso 1 1 calc R U
C7 C 0.4271(5) 0.0778(4) 0.0189(3) 0.0643(17) Uani 1 1 d . .
H7 H 0.3647 0.0808 -0.0062 0.077 Uiso 1 1 calc R U
C8 C 0.5019(4) 0.1123(3) 0.0089(2) 0.0440(12) Uani 1 1 d . .
H8 H 0.4959 0.1388 -0.0236 0.053 Uiso 1 1 calc R U
C9 C 0.8680(4) 0.1651(3) 0.1003(2) 0.0445(12) Uani 1 1 d . .
H9 H 0.9110 0.1276 0.0890 0.067 Uiso 1 1 calc R U
H9A H 0.8950 0.1776 0.1378 0.067 Uiso 1 1 calc R U
H9B H 0.8658 0.2106 0.0786 0.067 Uiso 1 1 calc R U
C10 C 0.7024(4) 0.1934(3) -0.00065(18) 0.0439(12) Uani 1 1 d . .
H10 H 0.7080 0.1593 -0.0296 0.066 Uiso 1 1 calc R U
H10A H 0.7640 0.2228 0.0103 0.066 Uiso 1 1 calc R U
H10B H 0.6457 0.2274 -0.0129 0.066 Uiso 1 1 calc R U
C11 C 0.7706(4) 0.0492(2) 0.19532(17) 0.0333(10) Uani 1 1 d . .
C12 C 0.7035(4) 0.0302(3) 0.2252(2) 0.0490(13) Uani 1 1 d . .
H12 H 0.6352 0.0223 0.2082 0.059 Uiso 1 1 calc R U
C13 C 0.7351(6) 0.0223(3) 0.2799(2) 0.0594(17) Uani 1 1 d . .
H13 H 0.6885 0.0090 0.3003 0.071 Uiso 1 1 calc R U
C14 C 0.8337(5) 0.0338(3) 0.3046(2) 0.0568(16) Uani 1 1 d . .
H14 H 0.8555 0.0284 0.3421 0.068 Uiso 1 1 calc R U
C15 C 0.9013(5) 0.0532(4) 0.2749(2) 0.0634(18) Uani 1 1 d . .
H15 H 0.9692 0.0623 0.2921 0.076 Uiso 1 1 calc R U
C16 C 0.8705(4) 0.0593(3) 0.2205(2) 0.0506(14) Uani 1 1 d . .
H16 H 0.9177 0.0705 0.2001 0.061 Uiso 1 1 calc R U
C17 C 0.7850(3) -0.0340(2) 0.10327(17) 0.0289(9) Uani 1 1 d . .
C18 C 0.7971(4) -0.0999(3) 0.13231(19) 0.0425(12) Uani 1 1 d . .
H18 H 0.7833 -0.1005 0.1666 0.051 Uiso 1 1 calc R U
C19 C 0.8289(4) -0.1646(3) 0.1123(2) 0.0458(13) Uani 1 1 d . .
H19 H 0.8347 -0.2097 0.1325 0.055 Uiso 1 1 calc R U
C20 C 0.8522(4) -0.1647(3) 0.0639(2) 0.0400(11) Uani 1 1 d . .
H20 H 0.8730 -0.2097 0.0500 0.048 Uiso 1 1 calc R U
C21 C 0.8451(4) -0.0990(3) 0.0357(2) 0.0440(12) Uani 1 1 d . .
H21 H 0.8635 -0.0981 0.0025 0.053 Uiso 1 1 calc R U
C22 C 0.8116(4) -0.0341(3) 0.05485(19) 0.0412(12) Uani 1 1 d . .
H22 H 0.8067 0.0110 0.0347 0.049 Uiso 1 1 calc R U
C23 C 0.6493(4) 0.2465(3) 0.19186(18) 0.0447(13) Uani 1 1 d . .
C24 C 0.7004(4) 0.2892(2) 0.16083(18) 0.0363(11) Uani 1 1 d . .
C25 C 0.6510(4) 0.3155(2) 0.10992(18) 0.0409(12) Uani 1 1 d . .
C26 C 0.5521(4) 0.2969(3) 0.0877(2) 0.0507(15) Uani 1 1 d . .
C27 C 0.4982(4) 0.2552(4) 0.1165(3) 0.067(2) Uani 1 1 d . .
C28 C 0.5467(5) 0.2268(3) 0.1687(3) 0.067(2) Uani 1 1 d . .
C29 C 0.7003(7) 0.2265(4) 0.2485(2) 0.101(3) Uani 1 1 d . .
H29 H 0.7505 0.1874 0.2485 0.151 Uiso 1 1 calc R U
H29A H 0.6506 0.2078 0.2670 0.151 Uiso 1 1 calc R U
H29B H 0.7330 0.2712 0.2668 0.151 Uiso 1 1 calc R U
C30 C 0.8086(4) 0.3076(3) 0.1840(3) 0.072(2) Uani 1 1 d . .
H30 H 0.8133 0.3529 0.2059 0.108 Uiso 1 1 calc R U
H30A H 0.8425 0.3162 0.1552 0.108 Uiso 1 1 calc R U
H30B H 0.8406 0.2655 0.2060 0.108 Uiso 1 1 calc R U
C31 C 0.7058(7) 0.3654(3) 0.0790(3) 0.086(2) Uani 1 1 d . .
H31 H 0.7108 0.3399 0.0461 0.129 Uiso 1 1 calc R U
H31A H 0.7730 0.3760 0.1005 0.129 Uiso 1 1 calc R U
H31B H 0.6691 0.4127 0.0702 0.129 Uiso 1 1 calc R U
C32 C 0.5013(8) 0.3221(4) 0.0325(3) 0.120(4) Uani 1 1 d . .
H32 H 0.4646 0.2798 0.0128 0.181 Uiso 1 1 calc R U
H32A H 0.5517 0.3399 0.0141 0.181 Uiso 1 1 calc R U
H32B H 0.4547 0.3630 0.0346 0.181 Uiso 1 1 calc R U
C33 C 0.3883(5) 0.2381(5) 0.0937(4) 0.137(5) Uani 1 1 d . .
H33 H 0.3501 0.2851 0.0891 0.205 Uiso 1 1 calc R U
H33A H 0.3637 0.2050 0.1181 0.205 Uiso 1 1 calc R U
H33B H 0.3803 0.2131 0.0592 0.205 Uiso 1 1 calc R U
C34 C 0.4917(9) 0.1764(4) 0.1994(5) 0.152(6) Uani 1 1 d . .
H34 H 0.4658 0.1324 0.1777 0.227 Uiso 1 1 calc R U
H34A H 0.4361 0.2042 0.2080 0.227 Uiso 1 1 calc R U
H34B H 0.5377 0.1599 0.2323 0.227 Uiso 1 1 calc R U
B1 B 0.3427(3) 0.1725(3) 0.35998(18) 0.0239(9) Uani 1 1 d . .
C35 C 0.2344(3) 0.1649(2) 0.37620(15) 0.0242(8) Uani 1 1 d . .
C36 C 0.1610(3) 0.2206(2) 0.36567(15) 0.0254(8) Uani 1 1 d . .
H36 H 0.1764 0.2675 0.3518 0.030 Uiso 1 1 calc R U
C37 C 0.0660(3) 0.2099(2) 0.37474(16) 0.0292(9) Uani 1 1 d . .
C38 C 0.0409(3) 0.1425(2) 0.39524(17) 0.0316(9) Uani 1 1 d . .
H38 H -0.0235 0.1350 0.4018 0.038 Uiso 1 1 calc R U
C39 C 0.1126(3) 0.0862(2) 0.40580(16) 0.0299(9) Uani 1 1 d . .
C40 C 0.2065(3) 0.0969(2) 0.39608(15) 0.0274(9) Uani 1 1 d . .
H40 H 0.2535 0.0569 0.4031 0.033 Uiso 1 1 calc R U
C41 C -0.0099(3) 0.2708(3) 0.3603(2) 0.0412(11) Uani 1 1 d . .
F1 F -0.0428(3) 0.2790(2) 0.30746(13) 0.0773(12) Uani 1 1 d . .
F2 F 0.0265(2) 0.33911(15) 0.37667(12) 0.0484(7) Uani 1 1 d . .
F3 F -0.0881(3) 0.2616(2) 0.3807(2) 0.0975(16) Uani 1 1 d . .
C42 C 0.0878(3) 0.0126(3) 0.42611(18) 0.0373(11) Uani 1 1 d . .
F4 F -0.0009(3) 0.0123(2) 0.4392(2) 0.0943(15) Uani 1 1 d . .
F5 F 0.1493(3) -0.0068(2) 0.47087(15) 0.0870(13) Uani 1 1 d . .
F6 F 0.0823(5) -0.0409(2) 0.39294(17) 0.127(2) Uani 1 1 d . .
C43 C 0.4376(3) 0.1448(2) 0.40674(16) 0.0246(8) Uani 1 1 d . .
C44 C 0.4358(3) 0.1327(2) 0.45990(16) 0.0269(9) Uani 1 1 d . .
H44 H 0.3739 0.1358 0.4700 0.032 Uiso 1 1 calc R U
C45 C 0.5226(3) 0.1160(2) 0.49888(17) 0.0302(9) Uani 1 1 d . .
C46 C 0.6142(3) 0.1108(2) 0.48566(17) 0.0311(9) Uani 1 1 d . .
H46 H 0.6730 0.0992 0.5120 0.037 Uiso 1 1 calc R U
C47 C 0.6186(3) 0.1231(2) 0.43339(16) 0.0268(9) Uani 1 1 d . .
C48 C 0.5315(3) 0.1399(2) 0.39494(16) 0.0245(8) Uani 1 1 d . .
H48 H 0.5364 0.1482 0.3594 0.029 Uiso 1 1 calc R U
C49 C 0.5165(4) 0.1056(3) 0.55540(18) 0.0385(11) Uani 1 1 d . .
F7 F 0.5049(4) 0.16927(19) 0.57919(13) 0.0929(15) Uani 1 1 d . .
F8 F 0.4375(3) 0.0653(2) 0.56009(13) 0.0797(12) Uani 1 1 d . .
F9 F 0.5928(3) 0.0706(3) 0.58488(14) 0.1039(17) Uani 1 1 d . .
C50 C 0.7161(3) 0.1167(3) 0.41854(18) 0.0345(10) Uani 1 1 d . .
F10 F 0.7448(2) 0.04496(16) 0.41600(13) 0.0550(8) Uani 1 1 d . .
F11 F 0.7901(2) 0.1508(2) 0.45329(12) 0.0631(9) Uani 1 1 d . .
F12 F 0.71622(19) 0.14653(15) 0.37096(10) 0.0383(6) Uani 1 1 d . .
C51 C 0.3293(3) 0.1231(2) 0.30571(16) 0.0240(8) Uani 1 1 d . .
C52 C 0.3759(3) 0.0537(2) 0.30187(16) 0.0269(9) Uani 1 1 d . .
H52 H 0.4206 0.0338 0.3325 0.032 Uiso 1 1 calc R U
C53 C 0.3585(3) 0.0132(2) 0.25461(16) 0.0288(9) Uani 1 1 d . .
C54 C 0.2960(3) 0.0412(2) 0.20877(17) 0.0332(10) Uani 1 1 d . .
H54 H 0.2867 0.0148 0.1761 0.040 Uiso 1 1 calc R U
C55 C 0.2475(3) 0.1083(2) 0.21166(17) 0.0312(9) Uani 1 1 d . .
C56 C 0.2626(3) 0.1475(2) 0.25909(16) 0.0276(9) Uani 1 1 d . .
H56 H 0.2263 0.1927 0.2601 0.033 Uiso 1 1 calc R U
C57 C 0.4117(4) -0.0598(3) 0.25234(18) 0.0370(11) Uani 1 1 d . .
F13 F 0.4341(6) -0.0953(3) 0.2954(2) 0.182(4) Uani 1 1 d . .
F14 F 0.4956(3) -0.0530(2) 0.2395(3) 0.129(2) Uani 1 1 d . .
F15 F 0.3644(4) -0.1062(3) 0.2180(3) 0.162(3) Uani 1 1 d . .
C58 C 0.1762(4) 0.1385(3) 0.16422(19) 0.0417(11) Uani 1 1 d . .
F16 F 0.1981(3) 0.11766(19) 0.11817(11) 0.0595(9) Uani 1 1 d . .
F17 F 0.1720(3) 0.21327(17) 0.16266(12) 0.0667(10) Uani 1 1 d . .
F18 F 0.0823(2) 0.11416(19) 0.16063(12) 0.0576(8) Uani 1 1 d . .
C59 C 0.3662(3) 0.2611(2) 0.35036(15) 0.0241(8) Uani 1 1 d . .
C60 C 0.3847(3) 0.2921(2) 0.30401(16) 0.0280(9) Uani 1 1 d . .
H60 H 0.3832 0.2598 0.2746 0.034 Uiso 1 1 calc R U
C61 C 0.4049(3) 0.3673(2) 0.29878(17) 0.0292(9) Uani 1 1 d . .
C62 C 0.4101(3) 0.4171(2) 0.34061(16) 0.0281(9) Uani 1 1 d . .
H62 H 0.4242 0.4689 0.3373 0.034 Uiso 1 1 calc R U
C63 C 0.3938(3) 0.3876(2) 0.38765(15) 0.0239(8) Uani 1 1 d . .
C64 C 0.3721(3) 0.3123(2) 0.39188(15) 0.0229(8) Uani 1 1 d . .
H64 H 0.3607 0.2946 0.4246 0.028 Uiso 1 1 calc R U
C65 C 0.4220(4) 0.3948(3) 0.2471(2) 0.0458(13) Uani 1 1 d . .
F19 F 0.5155(3) 0.38214(19) 0.24239(15) 0.0743(11) Uani 1 1 d . .
F20 F 0.3631(4) 0.3614(2) 0.20515(12) 0.0885(14) Uani 1 1 d . .
F21 F 0.4076(3) 0.46922(15) 0.24036(11) 0.0518(8) Uani 1 1 d . .
C66 C 0.3931(4) 0.4399(2) 0.43284(17) 0.0339(10) Uani 1 1 d . .
F22 F 0.4491(2) 0.50073(14) 0.43383(10) 0.0417(6) Uani 1 1 d . .
F23 F 0.2984(2) 0.46587(15) 0.43089(11) 0.0424(6) Uani 1 1 d . .
F24 F 0.4223(2) 0.40630(14) 0.48058(10) 0.0426(7) Uani 1 1 d . .

loop_
_atom_site_aniso_label
_atom_site_aniso_U_11
_atom_site_aniso_U_22
_atom_site_aniso_U_33
_atom_site_aniso_U_23
_atom_site_aniso_U_13
_atom_site_aniso_U_12
Ru1 0.0315(2) 0.02098(18) 0.0262(2) -0.00531(13) 0.00197(14) 0.00318(14)
P1 0.0348(6) 0.0191(5) 0.0233(5) 0.0001(4) 0.0067(4) 0.0014(4)
C1 0.040(2) 0.021(2) 0.030(2) 0.0037(16) 0.0114(18) 0.0088(18)
C2 0.047(3) 0.022(2) 0.028(2) 0.0005(17) 0.0090(19) 0.0101(19)
C3 0.047(3) 0.024(2) 0.027(2) -0.0099(17) 0.0013(19) 0.0100(19)
C4 0.033(2) 0.019(2) 0.036(2) -0.0112(17) 0.0086(18) -0.0034(17)
C5 0.043(3) 0.043(3) 0.053(3) -0.024(2) 0.011(2) -0.006(2)
C6 0.058(4) 0.068(4) 0.089(5) -0.036(4) 0.031(4) -0.023(3)
C7 0.047(3) 0.072(4) 0.065(4) -0.028(3) -0.005(3) 0.002(3)
C8 0.047(3) 0.040(3) 0.040(3) -0.014(2) 0.000(2) 0.009(2)
C9 0.048(3) 0.030(2) 0.062(3) 0.000(2) 0.026(3) 0.003(2)
C10 0.068(4) 0.032(2) 0.031(3) 0.0035(19) 0.011(2) 0.019(2)
C11 0.050(3) 0.023(2) 0.026(2) -0.0009(17) 0.0071(19) 0.0053(19)
C12 0.062(3) 0.049(3) 0.036(3) -0.001(2) 0.013(2) -0.015(3)
C13 0.112(5) 0.043(3) 0.029(3) -0.004(2) 0.027(3) -0.010(3)
C14 0.092(5) 0.051(3) 0.023(3) 0.001(2) 0.004(3) 0.029(3)
C15 0.057(4) 0.091(5) 0.036(3) -0.019(3) -0.002(3) 0.031(3)
C16 0.048(3) 0.070(4) 0.034(3) -0.011(2) 0.009(2) 0.015(3)
C17 0.034(2) 0.021(2) 0.033(2) 0.0015(17) 0.0088(18) -0.0001(17)
C18 0.073(4) 0.026(2) 0.035(3) 0.0010(19) 0.025(2) 0.002(2)
C19 0.080(4) 0.020(2) 0.042(3) 0.0072(19) 0.025(3) 0.006(2)
C20 0.050(3) 0.024(2) 0.051(3) -0.003(2) 0.021(2) 0.003(2)
C21 0.060(3) 0.035(3) 0.045(3) 0.002(2) 0.029(2) 0.012(2)
C22 0.063(3) 0.027(2) 0.041(3) 0.008(2) 0.026(2) 0.008(2)
C23 0.079(4) 0.025(2) 0.031(3) -0.0092(19) 0.016(2) 0.010(2)
C24 0.048(3) 0.019(2) 0.036(3) -0.0096(18) -0.002(2) 0.0014(19)
C25 0.069(4) 0.017(2) 0.036(3) -0.0044(17) 0.010(2) 0.005(2)
C26 0.056(3) 0.038(3) 0.045(3) -0.014(2) -0.014(3) 0.025(3)
C27 0.036(3) 0.064(4) 0.096(5) -0.059(4) 0.006(3) 0.012(3)
C28 0.084(5) 0.038(3) 0.103(5) -0.031(3) 0.073(4) -0.013(3)
C29 0.221(10) 0.048(4) 0.026(3) -0.004(3) 0.014(4) 0.035(5)
C30 0.048(3) 0.053(4) 0.103(5) -0.040(3) -0.006(3) -0.003(3)
C31 0.159(8) 0.029(3) 0.086(5) 0.007(3) 0.061(5) -0.005(4)
C32 0.178(9) 0.071(5) 0.068(5) -0.031(4) -0.061(5) 0.086(6)
C33 0.029(3) 0.142(8) 0.237(11) -0.141(8) 0.024(5) -0.001(4)
C34 0.217(11) 0.049(4) 0.269(13) -0.039(6) 0.221(11) -0.029(6)
B1 0.025(2) 0.022(2) 0.025(2) -0.0010(17) 0.0069(18) 0.0001(18)
C35 0.030(2) 0.0237(19) 0.0183(19) -0.0023(15) 0.0037(16) -0.0009(17)
C36 0.029(2) 0.025(2) 0.022(2) -0.0001(16) 0.0046(16) -0.0026(17)
C37 0.025(2) 0.035(2) 0.025(2) -0.0004(17) 0.0007(16) 0.0012(18)
C38 0.026(2) 0.037(2) 0.029(2) 0.0027(18) 0.0023(17) -0.0054(18)
C39 0.029(2) 0.033(2) 0.026(2) 0.0015(17) 0.0040(17) -0.0063(18)
C40 0.031(2) 0.026(2) 0.023(2) 0.0011(16) 0.0013(16) -0.0003(17)
C41 0.030(2) 0.044(3) 0.048(3) 0.007(2) 0.006(2) 0.003(2)
F1 0.081(3) 0.075(2) 0.052(2) -0.0094(17) -0.0318(18) 0.032(2)
F2 0.0489(17) 0.0354(15) 0.0568(18) 0.0000(13) 0.0040(14) 0.0133(13)
F3 0.047(2) 0.071(3) 0.194(5) 0.055(3) 0.068(3) 0.0257(18)
C42 0.034(2) 0.040(3) 0.037(3) 0.009(2) 0.006(2) -0.004(2)
F4 0.067(2) 0.075(3) 0.154(4) 0.059(3) 0.053(3) 0.000(2)
F5 0.082(3) 0.069(2) 0.086(3) 0.052(2) -0.029(2) -0.027(2)
F6 0.287(7) 0.036(2) 0.084(3) -0.0192(19) 0.099(4) -0.061(3)
C43 0.031(2) 0.0155(18) 0.027(2) -0.0027(15) 0.0052(16) 0.0015(16)
C44 0.031(2) 0.0188(19) 0.030(2) -0.0012(16) 0.0056(17) 0.0055(16)
C45 0.038(2) 0.024(2) 0.029(2) 0.0013(17) 0.0067(18) 0.0015(18)
C46 0.036(2) 0.022(2) 0.030(2) 0.0021(17) -0.0031(18) 0.0038(18)
C47 0.030(2) 0.0172(19) 0.031(2) -0.0024(16) 0.0022(17) 0.0024(16)
C48 0.032(2) 0.0167(18) 0.023(2) -0.0009(15) 0.0029(16) -0.0010(16)
C49 0.049(3) 0.034(2) 0.030(2) 0.0068(19) 0.006(2) 0.007(2)
F7 0.202(5) 0.048(2) 0.0348(18) -0.0096(15) 0.039(2) -0.003(3)
F8 0.093(3) 0.111(3) 0.0381(18) 0.0040(19) 0.0230(18) -0.035(2)
F9 0.083(3) 0.187(5) 0.047(2) 0.058(3) 0.0248(19) 0.070(3)
C50 0.034(2) 0.034(2) 0.033(2) 0.0021(19) 0.0033(19) 0.004(2)
F10 0.0568(19) 0.0368(16) 0.080(2) 0.0165(15) 0.0325(17) 0.0242(14)
F11 0.0326(16) 0.102(3) 0.0501(18) -0.0183(18) 0.0002(13) -0.0162(17)
F12 0.0325(14) 0.0430(15) 0.0400(15) 0.0082(12) 0.0096(11) 0.0069(12)
C51 0.024(2) 0.0209(19) 0.027(2) -0.0026(16) 0.0065(16) -0.0045(16)
C52 0.027(2) 0.022(2) 0.031(2) -0.0022(16) 0.0064(17) -0.0012(16)
C53 0.030(2) 0.027(2) 0.032(2) -0.0093(17) 0.0113(18) -0.0045(17)
C54 0.038(2) 0.033(2) 0.030(2) -0.0080(18) 0.0112(19) -0.008(2)
C55 0.030(2) 0.032(2) 0.029(2) -0.0025(18) 0.0032(17) -0.0098(18)
C56 0.027(2) 0.024(2) 0.032(2) -0.0033(17) 0.0065(17) -0.0008(17)
C57 0.049(3) 0.029(2) 0.037(3) -0.0089(19) 0.016(2) -0.002(2)
F13 0.398(10) 0.079(3) 0.108(4) 0.042(3) 0.138(5) 0.145(5)
F14 0.091(3) 0.055(2) 0.273(7) 0.028(3) 0.108(4) 0.029(2)
F15 0.096(3) 0.091(3) 0.246(7) -0.120(4) -0.069(4) 0.049(3)
C58 0.048(3) 0.039(3) 0.036(3) -0.006(2) 0.005(2) -0.004(2)
F16 0.073(2) 0.073(2) 0.0267(15) -0.0050(14) 0.0010(14) -0.0022(18)
F17 0.102(3) 0.0386(17) 0.0433(18) 0.0008(13) -0.0166(17) 0.0045(17)
F18 0.0369(16) 0.070(2) 0.0570(19) 0.0015(16) -0.0061(14) 0.0047(15)
C59 0.0202(19) 0.026(2) 0.026(2) -0.0021(16) 0.0036(15) 0.0015(16)
C60 0.033(2) 0.024(2) 0.030(2) -0.0050(16) 0.0130(18) -0.0029(17)
C61 0.038(2) 0.0200(19) 0.034(2) -0.0007(16) 0.0161(19) -0.0011(18)
C62 0.031(2) 0.021(2) 0.033(2) -0.0040(17) 0.0095(18) -0.0013(17)
C63 0.0201(19) 0.025(2) 0.024(2) -0.0059(16) 0.0005(15) 0.0013(16)
C64 0.024(2) 0.022(2) 0.023(2) -0.0005(15) 0.0046(16) -0.0009(16)
C65 0.075(4) 0.027(2) 0.044(3) -0.007(2) 0.030(3) -0.011(2)
F19 0.115(3) 0.052(2) 0.084(3) 0.0131(17) 0.077(2) 0.014(2)
F20 0.173(4) 0.062(2) 0.0294(17) -0.0011(15) 0.022(2) -0.054(3)
F21 0.085(2) 0.0312(14) 0.0483(17) 0.0073(12) 0.0330(16) -0.0011(15)
C66 0.043(3) 0.027(2) 0.030(2) -0.0039(18) 0.0044(19) -0.004(2)
F22 0.0559(17) 0.0260(13) 0.0427(15) -0.0107(11) 0.0104(13) -0.0101(12)
F23 0.0478(16) 0.0373(15) 0.0459(16) -0.0100(12) 0.0184(13) 0.0086(13)
F24 0.0654(19) 0.0328(14) 0.0266(13) -0.0077(11) 0.0044(12) -0.0029(13)

loop_
_atom_type_symbol
_atom_type_description
_atom_type_scat_dispersion_real
_atom_type_scat_dispersion_imag
_atom_type_scat_source
C C 0.0033 0.0016 'International Tables Vol C Tables 4.2.6.8 and 6.1.1.4'
H H 0.0000 0.0000 'International Tables Vol C Tables 4.2.6.8 and 6.1.1.4'
F F 0.0171 0.0103 'International Tables Vol C Tables 4.2.6.8 and 6.1.1.4'
P P 0.1023 0.0942 'International Tables Vol C Tables 4.2.6.8 and 6.1.1.4'
Ru Ru -1.2594 0.8363 'International Tables Vol C Tables 4.2.6.8 and 6.1.1.4'
B B 0.0013 0.0007 'International Tables Vol C Tables 4.2.6.8 and 6.1.1.4'

loop_
_geom_angle_atom_site_label_1
_geom_angle_atom_site_label_2
_geom_angle_atom_site_label_3
_geom_angle
C2 Ru1 C3 38.97(18)
C2 Ru1 C1 39.39(16)
C3 Ru1 C1 66.46(17)
C2 Ru1 C28 165.9(2)
C3 Ru1 C28 128.2(2)
C1 Ru1 C28 151.6(2)
C2 Ru1 C24 125.10(18)
C3 Ru1 C24 162.92(19)
C1 Ru1 C24 104.58(17)
C28 Ru1 C24 66.7(2)
C2 Ru1 C26 108.63(19)
C3 Ru1 C26 108.93(17)
C1 Ru1 C26 136.3(2)
C28 Ru1 C26 67.2(2)
C24 Ru1 C26 66.71(18)
C2 Ru1 C25 106.51(17)
C3 Ru1 C25 130.61(17)
C1 Ru1 C25 111.65(18)
C28 Ru1 C25 78.4(2)
C24 Ru1 C25 37.05(17)
C26 Ru1 C25 36.4(2)
C2 Ru1 C27 131.6(2)
C3 Ru1 C27 108.23(18)
C1 Ru1 C27 170.4(2)
C28 Ru1 C27 38.0(3)
C24 Ru1 C27 78.34(19)
C26 Ru1 C27 36.2(3)
C25 Ru1 C27 65.1(2)
C2 Ru1 C4 66.45(16)
C3 Ru1 C4 38.65(16)
C1 Ru1 C4 68.91(16)
C28 Ru1 C4 106.51(18)
C24 Ru1 C4 154.04(17)
C26 Ru1 C4 135.76(18)
C25 Ru1 C4 168.87(17)
C27 Ru1 C4 112.4(2)
C2 Ru1 C23 156.5(2)
C3 Ru1 C23 160.49(19)
C1 Ru1 C23 120.28(19)
C28 Ru1 C23 37.5(2)
C24 Ru1 C23 36.57(19)
C26 Ru1 C23 79.25(18)
C25 Ru1 C23 66.27(17)
C27 Ru1 C23 67.5(2)
C4 Ru1 C23 123.67(17)
C2 Ru1 P1 62.41(11)
C3 Ru1 P1 61.91(12)
C1 Ru1 P1 38.98(11)
C28 Ru1 P1 120.47(19)
C24 Ru1 P1 120.94(12)
C26 Ru1 P1 170.27(14)
C25 Ru1 P1 146.72(15)
C27 Ru1 P1 146.8(2)
C4 Ru1 P1 38.98(11)
C23 Ru1 P1 110.48(13)
C1 P1 C4 90.9(2)
C1 P1 C11 116.2(2)
C4 P1 C11 115.1(2)
C1 P1 C17 114.49(19)
C4 P1 C17 116.43(19)
C11 P1 C17 104.1(2)
C1 P1 Ru1 51.56(14)
C4 P1 Ru1 53.18(13)
C11 P1 Ru1 98.57(14)
C17 P1 Ru1 157.22(14)
C2 C1 C9 122.1(4)
C2 C1 P1 108.5(3)
C9 C1 P1 125.2(3)
C2 C1 Ru1 68.1(2)
C9 C1 Ru1 126.7(3)
P1 C1 Ru1 89.46(18)
C3 C2 C1 111.1(4)
C3 C2 C10 125.3(4)
C1 C2 C10 123.4(4)
C3 C2 Ru1 71.5(2)
C1 C2 Ru1 72.5(2)
C10 C2 Ru1 126.1(3)
C2 C3 C8 127.3(4)
C2 C3 C4 112.2(4)
C8 C3 C4 120.4(4)
C2 C3 Ru1 69.6(2)
C8 C3 Ru1 123.2(3)
C4 C3 Ru1 73.8(2)
C5 C4 C3 118.8(4)
C5 C4 P1 129.3(4)
C3 C4 P1 107.8(3)
C5 C4 Ru1 126.8(3)
C3 C4 Ru1 67.6(2)
P1 C4 Ru1 87.84(17)
C6 C5 C4 116.5(5)
C5 C6 C7 122.6(6)
C8 C7 C6 122.7(6)
C7 C8 C3 118.8(5)
C12 C11 C16 119.3(4)
C12 C11 P1 121.1(4)
C16 C11 P1 119.3(4)
C11 C12 C13 120.4(6)
C14 C13 C12 119.9(6)
C13 C14 C15 120.0(5)
C16 C15 C14 120.1(6)
C15 C16 C11 120.3(5)
C18 C17 C22 117.9(4)
C18 C17 P1 124.1(3)
C22 C17 P1 118.0(3)
C19 C18 C17 121.0(4)
C20 C19 C18 120.7(4)
C19 C20 C21 119.0(4)
C20 C21 C22 120.7(4)
C21 C22 C17 120.5(4)
C24 C23 C28 117.8(5)
C24 C23 C29 120.0(6)
C28 C23 C29 122.2(6)
C24 C23 Ru1 70.1(2)
C28 C23 Ru1 69.6(3)
C29 C23 Ru1 134.8(4)
C23 C24 C25 121.0(5)
C23 C24 C30 118.0(5)
C25 C24 C30 121.0(5)
C23 C24 Ru1 73.3(3)
C25 C24 Ru1 71.8(2)
C30 C24 Ru1 128.7(3)
C26 C25 C24 121.3(5)
C26 C25 C31 118.9(5)
C24 C25 C31 119.8(6)
C26 C25 Ru1 71.6(3)
C24 C25 Ru1 71.2(2)
C31 C25 Ru1 131.2(4)
C27 C26 C25 120.0(5)
C27 C26 C32 118.9(7)
C25 C26 C32 121.0(7)
C27 C26 Ru1 72.6(3)
C25 C26 Ru1 72.1(3)
C32 C26 Ru1 128.0(4)
C26 C27 C28 120.1(5)
C26 C27 C33 120.5(8)
C28 C27 C33 119.4(8)
C26 C27 Ru1 71.2(3)
C28 C27 Ru1 70.3(3)
C33 C27 Ru1 130.8(4)
C23 C28 C27 119.6(5)
C23 C28 C34 119.2(8)
C27 C28 C34 121.2(8)
C23 C28 Ru1 72.9(3)
C27 C28 Ru1 71.7(3)
C34 C28 Ru1 126.8(4)
C51 B1 C43 112.7(3)
C51 B1 C59 112.0(3)
C43 B1 C59 104.5(3)
C51 B1 C35 104.3(3)
C43 B1 C35 113.6(3)
C59 B1 C35 109.9(3)
C36 C35 C40 115.8(4)
C36 C35 B1 123.3(4)
C40 C35 B1 120.5(4)
C37 C36 C35 122.3(4)
C38 C37 C36 120.6(4)
C38 C37 C41 120.1(4)
C36 C37 C41 119.3(4)
C37 C38 C39 118.0(4)
C40 C39 C38 121.0(4)
C40 C39 C42 119.3(4)
C38 C39 C42 119.7(4)
C39 C40 C35 122.2(4)
F3 C41 F1 108.1(4)
F3 C41 F2 105.4(4)
F1 C41 F2 103.5(4)
F3 C41 C37 113.6(4)
F1 C41 C37 112.6(4)
F2 C41 C37 112.9(4)
F6 C42 F5 109.0(5)
F6 C42 F4 104.7(5)
F5 C42 F4 102.3(4)
F6 C42 C39 113.8(4)
F5 C42 C39 113.0(4)
F4 C42 C39 113.1(4)
C44 C43 C48 115.7(4)
C44 C43 B1 125.5(4)
C48 C43 B1 118.4(3)
C43 C44 C45 122.2(4)
C46 C45 C44 120.5(4)
C46 C45 C49 119.8(4)
C44 C45 C49 119.7(4)
C45 C46 C47 118.8(4)
C46 C47 C48 120.2(4)
C46 C47 C50 119.3(4)
C48 C47 C50 120.5(4)
C47 C48 C43 122.7(4)
F9 C49 F7 107.9(5)
F9 C49 F8 104.6(4)
F7 C49 F8 103.3(4)
F9 C49 C45 114.1(4)
F7 C49 C45 113.1(4)
F8 C49 C45 112.9(4)
F11 C50 F12 105.9(4)
F11 C50 F10 106.2(4)
F12 C50 F10 105.5(4)
F11 C50 C47 112.6(4)
F12 C50 C47 113.7(4)
F10 C50 C47 112.3(4)
C56 C51 C52 115.4(4)
C56 C51 B1 119.5(3)
C52 C51 B1 125.0(4)
C53 C52 C51 121.9(4)
C54 C53 C52 120.8(4)
C54 C53 C57 119.3(4)
C52 C53 C57 119.9(4)
C55 C54 C53 118.5(4)
C54 C55 C56 120.7(4)
C54 C55 C58 120.3(4)
C56 C55 C58 118.9(4)
C55 C56 C51 122.5(4)
F13 C57 F15 105.9(6)
F13 C57 F14 103.2(6)
F15 C57 F14 103.1(5)
F13 C57 C53 114.9(4)
F15 C57 C53 114.4(4)
F14 C57 C53 113.9(4)
F17 C58 F18 106.6(4)
F17 C58 F16 105.4(4)
F18 C58 F16 105.1(4)
F17 C58 C55 113.8(4)
F18 C58 C55 112.3(4)
F16 C58 C55 113.0(4)
C60 C59 C64 114.4(4)
C60 C59 B1 126.3(3)
C64 C59 B1 119.2(3)
C61 C60 C59 123.3(4)
C60 C61 C62 121.2(4)
C60 C61 C65 118.9(4)
C62 C61 C65 119.9(4)
C61 C62 C63 116.9(4)
C64 C63 C62 121.2(4)
C64 C63 C66 120.0(4)
C62 C63 C66 118.7(4)
C63 C64 C59 123.1(4)
F20 C65 F19 105.3(4)
F20 C65 F21 106.9(5)
F19 C65 F21 105.7(4)
F20 C65 C61 112.9(4)
F19 C65 C61 112.4(5)
F21 C65 C61 112.9(4)
F22 C66 F24 107.3(3)
F22 C66 F23 105.6(3)
F24 C66 F23 105.1(4)
F22 C66 C63 114.3(4)
F24 C66 C63 112.7(3)
F23 C66 C63 111.1(3)

loop_
_geom_bond_atom_site_label_1
_geom_bond_atom_site_label_2
_geom_bond_distance
Ru1 C2 2.135(4)
Ru1 C3 2.160(4)
Ru1 C1 2.194(4)
Ru1 C28 2.219(5)
Ru1 C24 2.220(4)
Ru1 C26 2.221(5)
Ru1 C25 2.227(4)
Ru1 C27 2.238(5)
Ru1 C4 2.244(4)
Ru1 C23 2.262(4)
Ru1 P1 2.8006(11)
P1 C1 1.762(4)
P1 C4 1.763(4)
P1 C11 1.801(4)
P1 C17 1.813(4)
C1 C2 1.460(6)
C1 C9 1.497(7)
C2 C3 1.433(7)
C2 C10 1.497(6)
C3 C8 1.439(6)
C3 C4 1.459(6)
C4 C5 1.446(7)
C5 C6 1.363(9)
C6 C7 1.459(10)
C7 C8 1.275(8)
C11 C12 1.379(7)
C11 C16 1.388(7)
C12 C13 1.388(7)
C13 C14 1.374(9)
C14 C15 1.381(9)
C15 C16 1.377(7)
C17 C18 1.381(6)
C17 C22 1.385(6)
C18 C19 1.374(6)
C19 C20 1.364(7)
C20 C21 1.370(7)
C21 C22 1.378(6)
C23 C24 1.407(7)
C23 C28 1.443(9)
C23 C29 1.512(8)
C24 C25 1.413(6)
C24 C30 1.506(7)
C25 C26 1.388(8)
C25 C31 1.511(8)
C26 C27 1.384(10)
C26 C32 1.503(8)
C27 C28 1.451(10)
C27 C33 1.520(8)
C28 C34 1.512(9)
B1 C51 1.630(6)
B1 C43 1.634(6)
B1 C59 1.639(6)
B1 C35 1.646(6)
C35 C36 1.396(6)
C35 C40 1.402(6)
C36 C37 1.395(6)
C37 C38 1.388(6)
C37 C41 1.490(6)
C38 C39 1.388(6)
C39 C40 1.386(6)
C39 C42 1.480(6)
C41 F3 1.314(6)
C41 F1 1.344(6)
C41 F2 1.345(6)
C42 F6 1.271(6)
C42 F5 1.311(5)
C42 F4 1.341(6)
C43 C44 1.398(6)
C43 C48 1.400(6)
C44 C45 1.403(6)
C45 C46 1.384(6)
C45 C49 1.496(6)
C46 C47 1.385(6)
C47 C48 1.399(5)
C47 C50 1.485(6)
C49 F9 1.304(6)
C49 F7 1.316(6)
C49 F8 1.331(6)
C50 F11 1.336(5)
C50 F12 1.341(5)
C50 F10 1.342(5)
C51 C56 1.403(6)
C51 C52 1.405(6)
C52 C53 1.390(6)
C53 C54 1.385(6)
C53 C57 1.499(6)
C54 C55 1.377(6)
C55 C56 1.384(6)
C55 C58 1.482(6)
C57 F13 1.255(6)
C57 F15 1.274(6)
C57 F14 1.279(6)
C58 F17 1.331(6)
C58 F18 1.346(6)
C58 F16 1.348(6)
C59 C60 1.396(6)
C59 C64 1.396(5)
C60 C61 1.379(6)
C61 C62 1.387(6)
C61 C65 1.493(6)
C62 C63 1.391(6)
C63 C64 1.381(5)
C63 C66 1.496(6)
C65 F20 1.333(6)
C65 F19 1.340(6)
C65 F21 1.343(5)
C66 F22 1.326(5)
C66 F24 1.346(5)
C66 F23 1.372(5)

loop_
_geom_torsion_atom_site_label_1
_geom_torsion_atom_site_label_2
_geom_torsion_atom_site_label_3
_geom_torsion_atom_site_label_4
_geom_torsion
C4 P1 C1 C2 -27.7(3)
C11 P1 C1 C2 -146.3(3)
C17 P1 C1 C2 92.1(3)
Ru1 P1 C1 C2 -66.7(3)
C4 P1 C1 C9 175.4(4)
C11 P1 C1 C9 56.7(4)
C17 P1 C1 C9 -64.9(4)
Ru1 P1 C1 C9 136.4(4)
C4 P1 C1 Ru1 39.02(18)
C11 P1 C1 Ru1 -79.7(2)
C17 P1 C1 Ru1 158.75(17)
C9 C1 C2 C3 178.1(4)
P1 C1 C2 C3 20.3(4)
Ru1 C1 C2 C3 -61.3(3)
C9 C1 C2 C10 1.6(6)
P1 C1 C2 C10 -156.2(3)
Ru1 C1 C2 C10 122.2(4)
C9 C1 C2 Ru1 -120.5(4)
P1 C1 C2 Ru1 81.7(2)
C1 C2 C3 C8 178.7(4)
C10 C2 C3 C8 -4.8(7)
Ru1 C2 C3 C8 116.8(4)
C1 C2 C3 C4 0.3(5)
C10 C2 C3 C4 176.7(4)
Ru1 C2 C3 C4 -61.7(3)
C1 C2 C3 Ru1 62.0(3)
C10 C2 C3 Ru1 -121.6(4)
C2 C3 C4 C5 -180.0(4)
C8 C3 C4 C5 1.5(6)
Ru1 C3 C4 C5 120.8(4)
C2 C3 C4 P1 -20.6(4)
C8 C3 C4 P1 160.8(3)
Ru1 C3 C4 P1 -79.9(2)
C2 C3 C4 Ru1 59.3(3)
C8 C3 C4 Ru1 -119.3(4)
C1 P1 C4 C5 -176.0(4)
C11 P1 C4 C5 -56.3(4)
C17 P1 C4 C5 65.9(5)
Ru1 P1 C4 C5 -138.0(5)
C1 P1 C4 C3 27.6(3)
C11 P1 C4 C3 147.2(3)
C17 P1 C4 C3 -90.5(3)
Ru1 P1 C4 C3 65.6(2)
C1 P1 C4 Ru1 -38.03(17)
C11 P1 C4 Ru1 81.7(2)
C17 P1 C4 Ru1 -156.08(16)
C3 C4 C5 C6 -3.9(6)
P1 C4 C5 C6 -158.1(4)
Ru1 C4 C5 C6 78.5(5)
C4 C5 C6 C7 3.4(8)
C5 C6 C7 C8 -0.1(9)
C6 C7 C8 C3 -2.5(8)
C2 C3 C8 C7 -176.5(5)
C4 C3 C8 C7 1.8(7)
Ru1 C3 C8 C7 -88.0(6)
C1 P1 C11 C12 129.9(4)
C4 P1 C11 C12 25.5(5)
C17 P1 C11 C12 -103.2(4)
Ru1 P1 C11 C12 78.7(4)
C1 P1 C11 C16 -56.6(4)
C4 P1 C11 C16 -161.0(4)
C17 P1 C11 C16 70.3(4)
Ru1 P1 C11 C16 -107.8(4)
C16 C11 C12 C13 1.1(8)
P1 C11 C12 C13 174.6(4)
C11 C12 C13 C14 0.2(8)
C12 C13 C14 C15 0.1(9)
C13 C14 C15 C16 -1.5(9)
C14 C15 C16 C11 2.8(9)
C12 C11 C16 C15 -2.5(8)
P1 C11 C16 C15 -176.2(4)
C1 P1 C17 C18 159.3(4)
C4 P1 C17 C18 -96.6(5)
C11 P1 C17 C18 31.3(5)
Ru1 P1 C17 C18 -153.6(3)
C1 P1 C17 C22 -22.3(5)
C4 P1 C17 C22 81.9(4)
C11 P1 C17 C22 -150.3(4)
Ru1 P1 C17 C22 24.9(7)
C22 C17 C18 C19 -3.8(8)
P1 C17 C18 C19 174.6(4)
C17 C18 C19 C20 2.0(9)
C18 C19 C20 C21 1.1(9)
C19 C20 C21 C22 -2.3(8)
C20 C21 C22 C17 0.4(8)
C18 C17 C22 C21 2.6(8)
P1 C17 C22 C21 -175.9(4)
C28 C23 C24 C25 3.5(6)
C29 C23 C24 C25 -173.1(4)
Ru1 C23 C24 C25 55.9(4)
C28 C23 C24 C30 -177.9(4)
C29 C23 C24 C30 5.5(7)
Ru1 C23 C24 C30 -125.5(4)
C28 C23 C24 Ru1 -52.4(4)
C29 C23 C24 Ru1 131.0(4)
C23 C24 C25 C26 -3.4(7)
C30 C24 C25 C26 178.0(4)
Ru1 C24 C25 C26 53.3(4)
C23 C24 C25 C31 176.1(4)
C30 C24 C25 C31 -2.5(7)
Ru1 C24 C25 C31 -127.3(4)
C23 C24 C25 Ru1 -56.6(4)
C30 C24 C25 Ru1 124.8(4)
C24 C25 C26 C27 3.5(7)
C31 C25 C26 C27 -175.9(5)
Ru1 C25 C26 C27 56.6(4)
C24 C25 C26 C32 -177.2(5)
C31 C25 C26 C32 3.4(7)
Ru1 C25 C26 C32 -124.1(5)
C24 C25 C26 Ru1 -53.1(4)
C31 C25 C26 Ru1 127.5(4)
C25 C26 C27 C28 -3.9(7)
C32 C26 C27 C28 176.8(5)
Ru1 C26 C27 C28 52.5(4)
C25 C26 C27 C33 176.7(5)
C32 C26 C27 C33 -2.6(8)
Ru1 C26 C27 C33 -126.9(5)
C25 C26 C27 Ru1 -56.4(4)
C32 C26 C27 Ru1 124.3(5)
C24 C23 C28 C27 -3.9(7)
C29 C23 C28 C27 172.6(5)
Ru1 C23 C28 C27 -56.5(4)
C24 C23 C28 C34 175.7(5)
C29 C23 C28 C34 -7.8(7)
Ru1 C23 C28 C34 123.1(5)
C24 C23 C28 Ru1 52.6(4)
C29 C23 C28 Ru1 -130.9(5)
C26 C27 C28 C23 4.1(7)
C33 C27 C28 C23 -176.4(5)
Ru1 C27 C28 C23 57.1(4)
C26 C27 C28 C34 -175.4(5)
C33 C27 C28 C34 4.0(8)
Ru1 C27 C28 C34 -122.5(5)
C26 C27 C28 Ru1 -52.9(4)
C33 C27 C28 Ru1 126.5(5)
C51 B1 C35 C36 -100.5(4)
C43 B1 C35 C36 136.4(4)
C59 B1 C35 C36 19.7(5)
C51 B1 C35 C40 71.8(4)
C43 B1 C35 C40 -51.2(5)
C59 B1 C35 C40 -167.9(3)
C40 C35 C36 C37 0.6(6)
B1 C35 C36 C37 173.2(4)
C35 C36 C37 C38 0.4(6)
C35 C36 C37 C41 -177.3(4)
C36 C37 C38 C39 -0.6(6)
C41 C37 C38 C39 177.1(4)
C37 C38 C39 C40 -0.1(6)
C37 C38 C39 C42 -178.1(4)
C38 C39 C40 C35 1.2(6)
C42 C39 C40 C35 179.2(4)
C36 C35 C40 C39 -1.3(6)
B1 C35 C40 C39 -174.2(4)
C38 C37 C41 F3 16.0(7)
C36 C37 C41 F3 -166.2(5)
C38 C37 C41 F1 -107.2(5)
C36 C37 C41 F1 70.6(6)
C38 C37 C41 F2 136.0(4)
C36 C37 C41 F2 -46.2(6)
C40 C39 C42 F6 -67.5(6)
C38 C39 C42 F6 110.6(6)
C40 C39 C42 F5 57.5(6)
C38 C39 C42 F5 -124.5(5)
C40 C39 C42 F4 173.2(4)
C38 C39 C42 F4 -8.8(6)
C51 B1 C43 C44 -133.3(4)
C59 B1 C43 C44 104.9(4)
C35 B1 C43 C44 -14.9(5)
C51 B1 C43 C48 53.7(5)
C59 B1 C43 C48 -68.2(4)
C35 B1 C43 C48 172.0(3)
C48 C43 C44 C45 -0.4(6)
B1 C43 C44 C45 -173.7(4)
C43 C44 C45 C46 -0.1(6)
C43 C44 C45 C49 178.3(4)
C44 C45 C46 C47 0.5(6)
C49 C45 C46 C47 -177.9(4)
C45 C46 C47 C48 -0.3(6)
C45 C46 C47 C50 -179.2(4)
C46 C47 C48 C43 -0.3(6)
C50 C47 C48 C43 178.6(4)
C44 C43 C48 C47 0.6(6)
B1 C43 C48 C47 174.3(3)
C46 C45 C49 F9 -19.7(7)
C44 C45 C49 F9 161.9(5)
C46 C45 C49 F7 104.1(5)
C44 C45 C49 F7 -74.3(6)
C46 C45 C49 F8 -139.1(4)
C44 C45 C49 F8 42.5(6)
C46 C47 C50 F11 -44.6(5)
C48 C47 C50 F11 136.5(4)
C46 C47 C50 F12 -165.1(4)
C48 C47 C50 F12 16.1(6)
C46 C47 C50 F10 75.2(5)
C48 C47 C50 F10 -103.7(4)
C43 B1 C51 C56 -169.1(3)
C59 B1 C51 C56 -51.7(5)
C35 B1 C51 C56 67.2(4)
C43 B1 C51 C52 14.6(5)
C59 B1 C51 C52 132.1(4)
C35 B1 C51 C52 -109.0(4)
C56 C51 C52 C53 1.5(6)
B1 C51 C52 C53 177.9(4)
C51 C52 C53 C54 1.7(6)
C51 C52 C53 C57 178.8(4)
C52 C53 C54 C55 -3.1(6)
C57 C53 C54 C55 179.8(4)
C53 C54 C55 C56 1.2(6)
C53 C54 C55 C58 -177.1(4)
C54 C55 C56 C51 2.1(6)
C58 C55 C56 C51 -179.5(4)
C52 C51 C56 C55 -3.4(6)
B1 C51 C56 C55 180.0(4)
C54 C53 C57 F13 -153.8(6)
C52 C53 C57 F13 29.1(7)
C54 C53 C57 F15 -30.9(7)
C52 C53 C57 F15 151.9(6)
C54 C53 C57 F14 87.4(6)
C52 C53 C57 F14 -89.7(6)
C54 C55 C58 F17 -149.1(4)
C56 C55 C58 F17 32.5(6)
C54 C55 C58 F18 89.6(5)
C56 C55 C58 F18 -88.7(5)
C54 C55 C58 F16 -29.0(6)
C56 C55 C58 F16 152.6(4)
C51 B1 C59 C60 -7.0(6)
C43 B1 C59 C60 115.2(4)
C35 B1 C59 C60 -122.5(4)
C51 B1 C59 C64 175.1(3)
C43 B1 C59 C64 -62.7(4)
C35 B1 C59 C64 59.6(5)
C64 C59 C60 C61 -1.4(6)
B1 C59 C60 C61 -179.4(4)
C59 C60 C61 C62 1.4(7)
C59 C60 C61 C65 -179.0(4)
C60 C61 C62 C63 -0.2(6)
C65 C61 C62 C63 -179.8(4)
C61 C62 C63 C64 -0.8(6)
C61 C62 C63 C66 -176.7(4)
C62 C63 C64 C59 0.7(6)
C66 C63 C64 C59 176.5(4)
C60 C59 C64 C63 0.4(6)
B1 C59 C64 C63 178.5(4)
C60 C61 C65 F20 37.5(7)
C62 C61 C65 F20 -142.9(5)
C60 C61 C65 F19 -81.5(5)
C62 C61 C65 F19 98.1(5)
C60 C61 C65 F21 159.0(4)
C62 C61 C65 F21 -21.4(7)
C64 C63 C66 F22 155.6(4)
C62 C63 C66 F22 -28.5(6)
C64 C63 C66 F24 32.8(6)
C62 C63 C66 F24 -151.4(4)
C64 C63 C66 F23 -84.9(5)
C62 C63 C66 F23 90.9(5)
